data_7041001
loop_
_publ_author_name
'Wang, Jun-Li'
'Liu, Qiang'
'Lv, Xiao-Jin'
'Wang, Rui-Lin'
'Duan, Chun-Ying'
'Liu, Tao'

_publ_section_title
;
 Magnetic fluorescent bifunctional spin-crossover complexes.
;
_journal_issue 46
_journal_name_full 'Dalton transactions (Cambridge, England : 2003)'
_journal_page_first 18552
_journal_page_last 18558
_journal_paper_doi 10.1039/c6dt03714c
_journal_volume 45
_journal_year 2016
_chemical_formula_sum 'C48 H32 Fe N14 Se2'
_chemical_formula_weight 1018.64
_space_group_crystal_system triclinic
_space_group_IT_number 2
_space_group_name_Hall '-P 1'
_space_group_name_H-M_alt 'P -1'
_symmetry_space_group_name_Hall '-P 1'
_symmetry_space_group_name_H-M 'P -1'
_atom_sites_solution_hydrogens geom
_audit_creation_method SHELXL-2014/7
_audit_update_record
;
2016-10-13 deposited with the CCDC.
2016-10-24 downloaded from the CCDC.
;
_cell_angle_alpha 70.296(5)
_cell_angle_beta 77.186(6)
_cell_angle_gamma 83.752(6)
_cell_formula_units_Z 1
_cell_length_a 9.5547(15)
_cell_length_b 9.5691(16)
_cell_length_c 12.990(2)
_cell_measurement_reflns_used 9658
_cell_measurement_temperature 298(2)
_cell_measurement_theta_max 27.26
_cell_measurement_theta_min 2.26
_cell_volume 1089.5(3)
_computing_cell_refinement 'Bruker SMART'
_computing_data_collection 'Bruker SMART'
_computing_data_reduction 'Bruker SAINT'
_computing_molecular_graphics 'Bruker SHELXTL'
_computing_publication_material 'Bruker SHELXTL'
_computing_structure_refinement 'SHELXL-2014/7 (Sheldrick, 2014)'
_computing_structure_solution 'Bruker SHELXTL'
_diffrn_ambient_temperature 298(2)
_diffrn_measured_fraction_theta_full 0.995
_diffrn_measured_fraction_theta_max 0.978
_diffrn_measurement_device_type 'CCD area detector'
_diffrn_measurement_method 'phi and omega scans'
_diffrn_radiation_type MoK\a
_diffrn_radiation_wavelength 0.71073
_diffrn_reflns_av_R_equivalents 0.0313
_diffrn_reflns_av_unetI/netI 0.0211
_diffrn_reflns_Laue_measured_fraction_full 0.995
_diffrn_reflns_Laue_measured_fraction_max 0.978
_diffrn_reflns_limit_h_max 12
_diffrn_reflns_limit_h_min -12
_diffrn_reflns_limit_k_max 12
_diffrn_reflns_limit_k_min -12
_diffrn_reflns_limit_l_max 16
_diffrn_reflns_limit_l_min -16
_diffrn_reflns_number 32770
_diffrn_reflns_point_group_measured_fraction_full 0.995
_diffrn_reflns_point_group_measured_fraction_max 0.978
_diffrn_reflns_theta_full 25.242
_diffrn_reflns_theta_max 27.714
_diffrn_reflns_theta_min 2.187
_exptl_absorpt_coefficient_mu 2.070
_exptl_absorpt_correction_type none
_exptl_crystal_colour red
_exptl_crystal_density_diffrn 1.552
_exptl_crystal_description block
_exptl_crystal_F_000 512
_exptl_crystal_size_max 0.240
_exptl_crystal_size_mid 0.220
_exptl_crystal_size_min 0.200
_refine_diff_density_max 0.751
_refine_diff_density_min -0.503
_refine_diff_density_rms 0.060
_refine_ls_extinction_method none
_refine_ls_goodness_of_fit_ref 1.013
_refine_ls_hydrogen_treatment constr
_refine_ls_matrix_type full
_refine_ls_number_parameters 295
_refine_ls_number_reflns 5017
_refine_ls_number_restraints 0
_refine_ls_restrained_S_all 1.013
_refine_ls_R_factor_all 0.0488
_refine_ls_R_factor_gt 0.0345
_refine_ls_shift/su_max 0.001
_refine_ls_shift/su_mean 0.000
_refine_ls_structure_factor_coef Fsqd
_refine_ls_weighting_details 'w=1/[\s^2^(Fo^2^)+(0.0460P)^2^+0.4766P] where P=(Fo^2^+2Fc^2^)/3'
_refine_ls_weighting_scheme calc
_refine_ls_wR_factor_gt 0.0874
_refine_ls_wR_factor_ref 0.0950
_reflns_Friedel_coverage 0.000
_reflns_number_gt 4023
_reflns_number_total 5017
_reflns_threshold_expression 'I > 2\s(I)'
_cod_data_source_file c6dt03714c2.cif
_cod_data_source_block 2_298K
_cod_depositor_comments 'Adding full bibliography for 7040998--7041001.cif.'
_cod_database_code 7041001
_shelx_shelxl_version_number 2014/7
_shelx_space_group_comment
;
The symmetry employed for this shelxl refinement is uniquely defined
by the following loop, which should always be used as a source of
symmetry information in preference to the above space-group names.
They are only intended as comments.
;
_shelx_estimated_absorpt_t_min 0.636
_shelx_estimated_absorpt_t_max 0.682

loop_
_space_group_symop_operation_xyz
'x, y, z'
'-x, -y, -z'

loop_
_atom_site_label
_atom_site_type_symbol
_atom_site_fract_x
_atom_site_fract_y
_atom_site_fract_z
_atom_site_U_iso_or_equiv
_atom_site_adp_type
_atom_site_occupancy
_atom_site_site_symmetry_order
_atom_site_calc_flag
_atom_site_refinement_flags_posn
_atom_site_refinement_flags_adp
_atom_site_refinement_flags_occupancy
Fe1 Fe 0.5000 1.0000 0.5000 0.04197(11) Uani 1 2 d S . P
Se1 Se 0.29733(3) 1.41851(3) 0.21703(2) 0.07046(11) Uani 1 1 d . . .
N1 N 0.4281(2) 1.2005(2) 0.39129(17) 0.0587(5) Uani 1 1 d . . .
N2 N 0.27593(19) 0.9505(2) 0.59067(14) 0.0453(4) Uani 1 1 d . . .
N3 N 0.41405(19) 0.8939(2) 0.40740(14) 0.0465(4) Uani 1 1 d . . .
N4 N 0.45692(19) 0.8866(2) 0.30125(14) 0.0492(4) Uani 1 1 d . . .
N5 N 0.22805(17) 0.83437(19) 0.36160(13) 0.0417(4) Uani 1 1 d . . .
N6 N 0.08679(18) 0.7875(2) 0.38034(14) 0.0458(4) Uani 1 1 d . . .
N7 N 0.2396(2) 0.9158(3) 0.11170(17) 0.0732(7) Uani 1 1 d . . .
C1 C 0.3762(2) 1.2852(2) 0.32258(18) 0.0451(5) Uani 1 1 d . . .
C2 C 0.2177(3) 0.9737(3) 0.68700(18) 0.0526(5) Uani 1 1 d . . .
H2 H 0.2703 1.0267 0.7150 0.063 Uiso 1 1 calc R U .
C3 C 0.0850(3) 0.9242(3) 0.74772(19) 0.0593(6) Uani 1 1 d . . .
H3 H 0.0469 0.9427 0.8162 0.071 Uiso 1 1 calc R U .
C4 C 0.0086(3) 0.8479(3) 0.7078(2) 0.0627(6) Uani 1 1 d . . .
H4 H -0.0829 0.8117 0.7488 0.075 Uiso 1 1 calc R U .
C5 C 0.0657(3) 0.8237(3) 0.60715(19) 0.0553(6) Uani 1 1 d . . .
H5 H 0.0143 0.7711 0.5779 0.066 Uiso 1 1 calc R U .
C6 C 0.1991(2) 0.8778(2) 0.55046(16) 0.0431(4) Uani 1 1 d . . .
C7 C 0.2769(2) 0.8652(2) 0.44216(16) 0.0421(4) Uani 1 1 d . . .
C8 C 0.3442(2) 0.8521(2) 0.27381(17) 0.0445(4) Uani 1 1 d . . .
C9 C 0.3495(2) 0.8505(2) 0.15971(17) 0.0486(5) Uani 1 1 d . . .
C10 C 0.4711(3) 0.7920(3) 0.1070(2) 0.0644(6) Uani 1 1 d . . .
H10 H 0.5477 0.7484 0.1445 0.077 Uiso 1 1 calc R U .
C11 C 0.4784(4) 0.7984(4) -0.0018(2) 0.0826(9) Uani 1 1 d . . .
H11 H 0.5605 0.7590 -0.0408 0.099 Uiso 1 1 calc R U .
C12 C 0.3666(4) 0.8619(4) -0.0522(2) 0.0917(11) Uani 1 1 d . . .
H12 H 0.3681 0.8655 -0.1265 0.110 Uiso 1 1 calc R U .
C13 C 0.2514(4) 0.9206(5) 0.0057(2) 0.0953(12) Uani 1 1 d . . .
H13 H 0.1753 0.9676 -0.0314 0.114 Uiso 1 1 calc R U .
C14 C 0.0688(2) 0.7053(2) 0.32688(18) 0.0458(5) Uani 1 1 d . . .
H14 H 0.1467 0.6839 0.2741 0.055 Uiso 1 1 calc R U .
C15 C -0.0719(2) 0.6421(2) 0.34537(18) 0.0444(5) Uani 1 1 d . . .
C16 C -0.1581(2) 0.6036(3) 0.44974(19) 0.0524(5) Uani 1 1 d . . .
H16 H -0.1315 0.6286 0.5074 0.063 Uiso 1 1 calc R U .
C17 C -0.2843(3) 0.5283(3) 0.4723(2) 0.0602(6) Uani 1 1 d . . .
H17 H -0.3431 0.5035 0.5448 0.072 Uiso 1 1 calc R U .
C18 C -0.3235(2) 0.4903(3) 0.3915(2) 0.0605(6) Uani 1 1 d . . .
H18 H -0.4076 0.4357 0.4089 0.073 Uiso 1 1 calc R U .
C19 C -0.2411(2) 0.5306(3) 0.2817(2) 0.0534(5) Uani 1 1 d . . .
C20 C -0.2821(3) 0.4945(3) 0.1962(3) 0.0713(7) Uani 1 1 d . . .
H20 H -0.3644 0.4373 0.2131 0.086 Uiso 1 1 calc R U .
C21 C -0.2061(3) 0.5398(4) 0.0907(3) 0.0837(9) Uani 1 1 d . . .
H21 H -0.2358 0.5153 0.0340 0.100 Uiso 1 1 calc R U .
C22 C -0.0830(4) 0.6234(4) 0.0643(2) 0.0806(8) Uani 1 1 d . . .
H22 H -0.0317 0.6577 -0.0106 0.097 Uiso 1 1 calc R U .
C23 C -0.0370(3) 0.6555(3) 0.1462(2) 0.0632(6) Uani 1 1 d . . .
H23 H 0.0478 0.7094 0.1279 0.076 Uiso 1 1 calc R U .
C24 C -0.1136(2) 0.6098(2) 0.25682(19) 0.0471(5) Uani 1 1 d . . .

loop_
_atom_site_aniso_label
_atom_site_aniso_U_11
_atom_site_aniso_U_22
_atom_site_aniso_U_33
_atom_site_aniso_U_23
_atom_site_aniso_U_13
_atom_site_aniso_U_12
Fe1 0.0437(2) 0.0451(2) 0.0402(2) -0.01208(17) -0.01299(17) -0.01062(17)
Se1 0.0828(2) 0.06530(19) 0.06336(18) -0.01182(13) -0.03269(14) 0.00550(14)
N1 0.0642(12) 0.0535(12) 0.0581(11) -0.0101(9) -0.0211(10) -0.0077(9)
N2 0.0485(10) 0.0483(10) 0.0408(9) -0.0133(8) -0.0116(7) -0.0066(8)
N3 0.0450(9) 0.0545(11) 0.0423(9) -0.0165(8) -0.0071(7) -0.0125(8)
N4 0.0493(10) 0.0589(11) 0.0427(9) -0.0185(8) -0.0058(8) -0.0156(8)
N5 0.0408(9) 0.0464(9) 0.0398(8) -0.0128(7) -0.0088(7) -0.0114(7)
N6 0.0415(9) 0.0529(10) 0.0455(9) -0.0156(8) -0.0092(7) -0.0118(7)
N7 0.0602(13) 0.1075(19) 0.0455(11) -0.0098(12) -0.0134(10) -0.0196(12)
C1 0.0430(11) 0.0466(12) 0.0481(11) -0.0164(10) -0.0070(9) -0.0117(9)
C2 0.0591(13) 0.0587(14) 0.0450(11) -0.0202(10) -0.0144(10) -0.0031(11)
C3 0.0622(14) 0.0732(16) 0.0438(12) -0.0234(11) -0.0077(10) 0.0008(12)
C4 0.0535(13) 0.0791(18) 0.0513(13) -0.0199(12) 0.0006(11) -0.0107(12)
C5 0.0502(12) 0.0664(15) 0.0515(12) -0.0207(11) -0.0055(10) -0.0154(11)
C6 0.0456(11) 0.0435(11) 0.0397(10) -0.0107(8) -0.0100(8) -0.0052(8)
C7 0.0453(11) 0.0413(11) 0.0415(10) -0.0123(8) -0.0103(8) -0.0095(8)
C8 0.0472(11) 0.0467(11) 0.0411(10) -0.0129(9) -0.0089(8) -0.0122(9)
C9 0.0565(12) 0.0499(12) 0.0393(10) -0.0102(9) -0.0064(9) -0.0210(10)
C10 0.0832(18) 0.0600(15) 0.0524(13) -0.0219(12) -0.0116(12) -0.0047(13)
C11 0.117(3) 0.079(2) 0.0523(15) -0.0300(14) 0.0051(16) -0.0206(18)
C12 0.121(3) 0.117(3) 0.0371(13) -0.0143(15) -0.0099(16) -0.052(2)
C13 0.083(2) 0.150(3) 0.0443(14) -0.0064(17) -0.0191(14) -0.039(2)
C14 0.0431(11) 0.0496(12) 0.0451(11) -0.0154(9) -0.0056(9) -0.0093(9)
C15 0.0397(10) 0.0451(11) 0.0501(11) -0.0161(9) -0.0087(9) -0.0065(8)
C16 0.0481(12) 0.0579(14) 0.0531(12) -0.0214(11) -0.0053(10) -0.0081(10)
C17 0.0461(12) 0.0646(15) 0.0644(14) -0.0203(12) 0.0035(11) -0.0108(11)
C18 0.0377(11) 0.0605(15) 0.0830(17) -0.0234(13) -0.0067(11) -0.0106(10)
C19 0.0406(11) 0.0534(13) 0.0733(15) -0.0250(11) -0.0189(10) 0.0002(9)
C20 0.0535(14) 0.0834(19) 0.096(2) -0.0433(17) -0.0297(14) -0.0043(13)
C21 0.0761(19) 0.112(3) 0.089(2) -0.052(2) -0.0384(17) -0.0016(18)
C22 0.089(2) 0.103(2) 0.0573(15) -0.0312(16) -0.0183(14) -0.0100(18)
C23 0.0623(15) 0.0764(17) 0.0549(13) -0.0231(13) -0.0102(11) -0.0157(13)
C24 0.0430(11) 0.0477(12) 0.0536(12) -0.0179(10) -0.0131(9) -0.0017(9)

loop_
_atom_type_symbol
_atom_type_description
_atom_type_scat_dispersion_real
_atom_type_scat_dispersion_imag
_atom_type_scat_source
C C 0.0033 0.0016 'International Tables Vol C Tables 4.2.6.8 and 6.1.1.4'
H H 0.0000 0.0000 'International Tables Vol C Tables 4.2.6.8 and 6.1.1.4'
N N 0.0061 0.0033 'International Tables Vol C Tables 4.2.6.8 and 6.1.1.4'
Fe Fe 0.3463 0.8444 'International Tables Vol C Tables 4.2.6.8 and 6.1.1.4'
Se Se -0.0929 2.2259 'International Tables Vol C Tables 4.2.6.8 and 6.1.1.4'

loop_
_geom_angle_atom_site_label_1
_geom_angle_atom_site_label_2
_geom_angle_atom_site_label_3
_geom_angle
_geom_angle_site_symmetry_1
_geom_angle_site_symmetry_3
N1 Fe1 N1 180.0 2_676 .
N1 Fe1 N3 85.38(8) 2_676 2_676
N1 Fe1 N3 94.62(8) . 2_676
N1 Fe1 N3 94.62(8) 2_676 .
N1 Fe1 N3 85.38(8) . .
N3 Fe1 N3 180.0 2_676 .
N1 Fe1 N2 89.57(7) 2_676 .
N1 Fe1 N2 90.43(7) . .
N3 Fe1 N2 105.20(6) 2_676 .
N3 Fe1 N2 74.80(6) . .
N1 Fe1 N2 90.44(7) 2_676 2_676
N1 Fe1 N2 89.57(7) . 2_676
N3 Fe1 N2 74.80(6) 2_676 2_676
N3 Fe1 N2 105.20(6) . 2_676
N2 Fe1 N2 180.0 . 2_676
C1 N1 Fe1 162.84(19) . .
C2 N2 C6 118.11(18) . .
C2 N2 Fe1 124.75(14) . .
C6 N2 Fe1 116.78(13) . .
C7 N3 N4 108.87(16) . .
C7 N3 Fe1 115.32(13) . .
N4 N3 Fe1 132.76(13) . .
C8 N4 N3 106.98(17) . .
C7 N5 C8 105.28(16) . .
C7 N5 N6 121.17(16) . .
C8 N5 N6 133.46(16) . .
C14 N6 N5 116.01(18) . .
C9 N7 C13 115.8(3) . .
N1 C1 Se1 178.9(2) . .
N2 C2 C3 122.9(2) . .
N2 C2 H2 118.6 . .
C3 C2 H2 118.6 . .
C4 C3 C2 118.8(2) . .
C4 C3 H3 120.6 . .
C2 C3 H3 120.6 . .
C3 C4 C5 119.5(2) . .
C3 C4 H4 120.2 . .
C5 C4 H4 120.2 . .
C6 C5 C4 118.3(2) . .
C6 C5 H5 120.8 . .
C4 C5 H5 120.8 . .
N2 C6 C5 122.30(19) . .
N2 C6 C7 111.23(17) . .
C5 C6 C7 126.47(19) . .
N3 C7 N5 109.08(17) . .
N3 C7 C6 120.52(17) . .
N5 C7 C6 130.29(18) . .
N4 C8 N5 109.74(17) . .
N4 C8 C9 120.88(18) . .
N5 C8 C9 129.10(18) . .
N7 C9 C10 124.2(2) . .
N7 C9 C8 117.1(2) . .
C10 C9 C8 118.5(2) . .
C9 C10 C11 118.1(3) . .
C9 C10 H10 120.9 . .
C11 C10 H10 120.9 . .
C12 C11 C10 119.0(3) . .
C12 C11 H11 120.5 . .
C10 C11 H11 120.5 . .
C11 C12 C13 118.9(3) . .
C11 C12 H12 120.6 . .
C13 C12 H12 120.6 . .
N7 C13 C12 124.0(3) . .
N7 C13 H13 118.0 . .
C12 C13 H13 118.0 . .
N6 C14 C15 120.6(2) . .
N6 C14 H14 119.7 . .
C15 C14 H14 119.7 . .
C16 C15 C24 119.98(19) . .
C16 C15 C14 119.95(19) . .
C24 C15 C14 119.88(19) . .
C15 C16 C17 121.0(2) . .
C15 C16 H16 119.5 . .
C17 C16 H16 119.5 . .
C18 C17 C16 120.5(2) . .
C18 C17 H17 119.8 . .
C16 C17 H17 119.8 . .
C17 C18 C19 121.1(2) . .
C17 C18 H18 119.4 . .
C19 C18 H18 119.4 . .
C20 C19 C18 121.7(2) . .
C20 C19 C24 119.2(2) . .
C18 C19 C24 119.1(2) . .
C21 C20 C19 121.0(3) . .
C21 C20 H20 119.5 . .
C19 C20 H20 119.5 . .
C20 C21 C22 120.3(3) . .
C20 C21 H21 119.9 . .
C22 C21 H21 119.9 . .
C23 C22 C21 120.2(3) . .
C23 C22 H22 119.9 . .
C21 C22 H22 119.9 . .
C22 C23 C24 120.9(2) . .
C22 C23 H23 119.6 . .
C24 C23 H23 119.6 . .
C23 C24 C19 118.4(2) . .
C23 C24 C15 123.3(2) . .
C19 C24 C15 118.3(2) . .

loop_
_geom_bond_atom_site_label_1
_geom_bond_atom_site_label_2
_geom_bond_distance
_geom_bond_site_symmetry_2
Fe1 N1 2.113(2) 2_676
Fe1 N1 2.113(2) .
Fe1 N3 2.1436(17) 2_676
Fe1 N3 2.1436(17) .
Fe1 N2 2.2184(18) .
Fe1 N2 2.2184(18) 2_676
Se1 C1 1.773(2) .
N1 C1 1.149(3) .
N2 C2 1.333(3) .
N2 C6 1.350(3) .
N3 C7 1.315(3) .
N3 N4 1.372(2) .
N4 C8 1.313(3) .
N5 C7 1.362(2) .
N5 C8 1.382(3) .
N5 N6 1.412(2) .
N6 C14 1.257(3) .
N7 C9 1.330(3) .
N7 C13 1.341(4) .
C2 C3 1.375(3) .
C2 H2 0.9500 .
C3 C4 1.369(4) .
C3 H3 0.9500 .
C4 C5 1.386(3) .
C4 H4 0.9500 .
C5 C6 1.381(3) .
C5 H5 0.9500 .
C6 C7 1.475(3) .
C8 C9 1.477(3) .
C9 C10 1.376(4) .
C10 C11 1.381(4) .
C10 H10 0.9500 .
C11 C12 1.356(5) .
C11 H11 0.9500 .
C12 C13 1.371(5) .
C12 H12 0.9500 .
C13 H13 0.9500 .
C14 C15 1.472(3) .
C14 H14 0.9500 .
C15 C16 1.374(3) .
C15 C24 1.431(3) .
C16 C17 1.397(3) .
C16 H16 0.9500 .
C17 C18 1.354(4) .
C17 H17 0.9500 .
C18 C19 1.415(4) .
C18 H18 0.9500 .
C19 C20 1.410(4) .
C19 C24 1.423(3) .
C20 C21 1.349(4) .
C20 H20 0.9500 .
C21 C22 1.408(4) .
C21 H21 0.9500 .
C22 C23 1.370(4) .
C22 H22 0.9500 .
C23 C24 1.404(3) .
C23 H23 0.9500 .
